data_7006308
loop_
_publ_author_name
'Zhou, Yongbo'
'Chen, Wanzhi'

_publ_section_title
;
 Novel neutral octanuclear copper(I) complexes stabilized by pyridine
 linked bis(pyrazolate) ligands.
;
_journal_issue 44
_journal_name_full 'Dalton transactions (Cambridge, England : 2003)'
_journal_page_first 5123
_journal_page_last 5125
_journal_paper_doi 10.1039/b712411b
_journal_year 2007
_chemical_formula_moiety 'C92 H60 Cu8 N20'
_chemical_formula_sum 'C92 H60 Cu8 N20'
_chemical_formula_weight 1954.00
_chemical_name_systematic
;
?
;
_space_group_IT_number 43
_symmetry_cell_setting orthorhombic
_symmetry_space_group_name_Hall 'F 2 -2d'
_symmetry_space_group_name_H-M 'F d d 2'
_atom_sites_solution_hydrogens geom
_atom_sites_solution_primary direct
_atom_sites_solution_secondary difmap
_audit_creation_method SHELXL-97
_cell_angle_alpha 90.00
_cell_angle_beta 90.00
_cell_angle_gamma 90.00
_cell_formula_units_Z 8
_cell_length_a 23.916(15)
_cell_length_b 39.80(3)
_cell_length_c 16.666(10)
_cell_measurement_reflns_used 2507
_cell_measurement_temperature 293(2)
_cell_measurement_theta_max 24.376
_cell_measurement_theta_min 2.531
_cell_volume 15864(18)
_computing_cell_refinement 'Bruker SMART'
_computing_data_collection 'Bruker SMART'
_computing_data_reduction 'Bruker SAINT'
_computing_molecular_graphics 'Bruker SHELXTL'
_computing_publication_material 'Bruker SHELXTL'
_computing_structure_refinement 'SHELXL-97 (Sheldrick, 1997)'
_computing_structure_solution 'SHELXS-97 (Sheldrick, 1990)'
_diffrn_ambient_temperature 293(2)
_diffrn_measured_fraction_theta_full 0.999
_diffrn_measured_fraction_theta_max 0.999
_diffrn_measurement_device_type 'Bruker SMART CCD area-detector diffractometer'
_diffrn_measurement_method '\f and \w scans'
_diffrn_radiation_monochromator graphite
_diffrn_radiation_source 'fine-focus sealed tube'
_diffrn_radiation_type MoK\a
_diffrn_radiation_wavelength 0.71073
_diffrn_reflns_av_R_equivalents 0.1065
_diffrn_reflns_av_sigmaI/netI 0.1769
_diffrn_reflns_limit_h_max 24
_diffrn_reflns_limit_h_min -28
_diffrn_reflns_limit_k_max 47
_diffrn_reflns_limit_k_min -43
_diffrn_reflns_limit_l_max 19
_diffrn_reflns_limit_l_min -19
_diffrn_reflns_number 18203
_diffrn_reflns_theta_full 25.10
_diffrn_reflns_theta_max 25.10
_diffrn_reflns_theta_min 1.57
_exptl_absorpt_coefficient_mu 2.165
_exptl_absorpt_correction_T_max 0.6474
_exptl_absorpt_correction_T_min 0.5442
_exptl_absorpt_correction_type multi-scan
_exptl_absorpt_process_details sadabs
_exptl_crystal_colour yellow
_exptl_crystal_density_diffrn 1.636
_exptl_crystal_density_method 'not measured'
_exptl_crystal_description prism
_exptl_crystal_F_000 7870
_exptl_crystal_size_max 0.32
_exptl_crystal_size_mid 0.24
_exptl_crystal_size_min 0.22
_refine_diff_density_max 0.852
_refine_diff_density_min -1.378
_refine_diff_density_rms 0.147
_refine_ls_abs_structure_details 'Flack H D (1983), Acta Cryst. A39, 876-881'
_refine_ls_abs_structure_Flack 0.50(4)
_refine_ls_extinction_method none
_refine_ls_goodness_of_fit_ref 0.906
_refine_ls_hydrogen_treatment constr
_refine_ls_matrix_type full
_refine_ls_number_parameters 542
_refine_ls_number_reflns 6925
_refine_ls_number_restraints 7
_refine_ls_restrained_S_all 0.907
_refine_ls_R_factor_all 0.1842
_refine_ls_R_factor_gt 0.0769
_refine_ls_shift/su_max 0.000
_refine_ls_shift/su_mean 0.000
_refine_ls_structure_factor_coef Fsqd
_refine_ls_weighting_details 'calc w=1/[\s^2^(Fo^2^)+(0.1108P)^2^+0.0000P] where P=(Fo^2^+2Fc^2^)/3'
_refine_ls_weighting_scheme calc
_refine_ls_wR_factor_gt 0.1827
_refine_ls_wR_factor_ref 0.2268
_reflns_number_gt 2816
_reflns_number_total 3664
_reflns_threshold_expression >2sigma(I)
_cod_data_source_file b712411b.txt
_cod_data_source_block complex_2
_cod_original_sg_symbol_H-M Fdd2
_cod_database_code 7006308

loop_
_symmetry_equiv_pos_as_xyz
'x, y, z'
'-x, -y, z'
'-x+1/4, y+1/4, z+1/4'
'x+3/4, -y+3/4, z+1/4'
'x, y+1/2, z+1/2'
'-x, -y+1/2, z+1/2'
'-x+1/4, y+3/4, z+3/4'
'x+3/4, -y+5/4, z+3/4'
'x+1/2, y, z+1/2'
'-x+1/2, -y, z+1/2'
'-x+3/4, y+1/4, z+3/4'
'x+5/4, -y+3/4, z+3/4'
'x+1/2, y+1/2, z'
'-x+1/2, -y+1/2, z'
'-x+3/4, y+3/4, z+1/4'
'x+5/4, -y+5/4, z+1/4'

loop_
_atom_site_label
_atom_site_type_symbol
_atom_site_fract_x
_atom_site_fract_y
_atom_site_fract_z
_atom_site_U_iso_or_equiv
_atom_site_adp_type
_atom_site_occupancy
_atom_site_symmetry_multiplicity
_atom_site_calc_flag
_atom_site_refinement_flags
_atom_site_disorder_assembly
_atom_site_disorder_group
Cu1 Cu 0.0000 0.0000 0.19823(16) 0.0542(8) Uani 1 2 d S . .
Cu2 Cu 0.05692(8) -0.01638(5) 0.35355(13) 0.0587(6) Uani 1 1 d . . .
Cu3 Cu 0.00736(9) -0.03221(4) 0.50464(15) 0.0501(5) Uani 1 1 d . . .
Cu4 Cu 0.04653(8) 0.02393(5) 0.65575(11) 0.0522(6) Uani 1 1 d . . .
Cu5 Cu 0.0000 0.0000 0.80479(17) 0.0520(8) Uani 1 2 d S . .
N1 N 0.0773(5) -0.0733(3) 0.4252(7) 0.047(3) Uani 1 1 d . . .
N2 N 0.0335(6) -0.0515(3) 0.2879(7) 0.054(4) Uani 1 1 d . . .
N3 N 0.0106(6) -0.0456(4) 0.2120(8) 0.058(4) Uani 1 1 d . . .
N4 N 0.0766(5) -0.0306(3) 0.5581(8) 0.045(3) Uani 1 1 d . . .
N5 N 0.0910(6) -0.0113(3) 0.6239(7) 0.056(4) Uani 1 1 d . . .
N6 N 0.0338(5) 0.0845(3) 0.5735(7) 0.048(3) Uani 1 1 d . . .
N7 N 0.0555(5) 0.0426(3) 0.4477(8) 0.047(3) Uani 1 1 d . . .
N8 N 0.0824(5) 0.0263(3) 0.3856(7) 0.048(3) Uani 1 1 d . . .
N9 N 0.0064(6) 0.0558(3) 0.7191(8) 0.056(4) Uani 1 1 d . . .
N10 N -0.0147(5) 0.0455(3) 0.7902(8) 0.050(3) Uani 1 1 d . . .
C1 C 0.0686(7) -0.0983(4) 0.3678(9) 0.051(4) Uani 1 1 d . . .
C2 C 0.0797(7) -0.1313(4) 0.3798(10) 0.065(5) Uani 1 1 d . . .
H2 H 0.0684 -0.1474 0.3429 0.078 Uiso 1 1 calc R . .
C3 C 0.1094(8) -0.1405(4) 0.4511(11) 0.077(6) Uani 1 1 d . . .
H3 H 0.1202 -0.1626 0.4598 0.093 Uiso 1 1 calc R . .
C4 C 0.1215(7) -0.1159(4) 0.5068(10) 0.063(5) Uani 1 1 d . . .
H4 H 0.1404 -0.1216 0.5537 0.075 Uiso 1 1 calc R . .
C5 C 0.1062(6) -0.0831(3) 0.4940(10) 0.049(4) Uani 1 1 d . . .
C6 C 0.0422(7) -0.0853(3) 0.2964(8) 0.048(4) Uani 1 1 d . . .
C7 C 0.0228(7) -0.1016(4) 0.2277(9) 0.055(4) Uani 1 1 d . . .
H7 H 0.0225 -0.1245 0.2173 0.066 Uiso 1 1 calc R . .
C8 C 0.0037(7) -0.0754(5) 0.1773(12) 0.062(5) Uani 1 1 d . . .
C9 C -0.0246(7) -0.0790(4) 0.0976(11) 0.055(4) Uani 1 1 d . . .
C10 C -0.0185(10) -0.1075(5) 0.0510(11) 0.094(7) Uani 1 1 d . . .
H10 H 0.0007 -0.1258 0.0722 0.113 Uiso 1 1 calc R . .
C11 C -0.0401(12) -0.1098(5) -0.0265(12) 0.107(9) Uani 1 1 d . . .
H11 H -0.0319 -0.1280 -0.0597 0.128 Uiso 1 1 calc R . .
C12 C -0.0745(10) -0.0839(6) -0.0519(13) 0.101(8) Uani 1 1 d . . .
H12 H -0.0944 -0.0863 -0.0995 0.121 Uiso 1 1 calc R . .
C13 C -0.0801(9) -0.0549(5) -0.0090(13) 0.093(7) Uani 1 1 d . . .
H13 H -0.0987 -0.0364 -0.0298 0.111 Uiso 1 1 calc R . .
C14 C -0.0569(8) -0.0544(5) 0.0658(11) 0.076(6) Uani 1 1 d . . .
H14 H -0.0639 -0.0357 0.0976 0.091 Uiso 1 1 calc R . .
C15 C 0.1127(7) -0.0564(4) 0.5532(9) 0.050(4) Uani 1 1 d . . .
C16 C 0.1511(7) -0.0560(4) 0.6187(10) 0.060(4) Uani 1 1 d . . .
H16 H 0.1790 -0.0714 0.6312 0.072 Uiso 1 1 calc R . .
C17 C 0.1363(6) -0.0272(3) 0.6585(9) 0.042(3) Uani 1 1 d . . .
C18 C 0.1614(6) -0.0137(4) 0.7351(10) 0.049(4) Uani 1 1 d . . .
C19 C 0.1874(7) -0.0357(5) 0.7868(11) 0.067(5) Uani 1 1 d . . .
H19 H 0.1896 -0.0584 0.7739 0.081 Uiso 1 1 calc R . .
C20 C 0.2103(8) -0.0240(6) 0.8585(13) 0.083(6) Uani 1 1 d . . .
H20 H 0.2265 -0.0392 0.8939 0.100 Uiso 1 1 calc R . .
C21 C 0.2094(9) 0.0091(7) 0.8773(12) 0.091(7) Uani 1 1 d . . .
H21 H 0.2253 0.0169 0.9247 0.110 Uiso 1 1 calc R . .
C22 C 0.1842(9) 0.0310(6) 0.8246(16) 0.100(8) Uani 1 1 d . . .
H22 H 0.1833 0.0538 0.8368 0.120 Uiso 1 1 calc R . .
C23 C 0.1594(9) 0.0195(5) 0.7515(13) 0.090(7) Uani 1 1 d . . .
H23 H 0.1425 0.0345 0.7162 0.108 Uiso 1 1 calc R . .
C24 C 0.0569(7) 0.0980(4) 0.5090(10) 0.054(4) Uani 1 1 d . . .
C25 C 0.0604(7) 0.1322(3) 0.4993(10) 0.059(5) Uani 1 1 d . . .
H25 H 0.0774 0.1409 0.4536 0.071 Uiso 1 1 calc R . .
C26 C 0.0387(8) 0.1540(4) 0.5573(11) 0.069(5) Uani 1 1 d . . .
H26 H 0.0418 0.1772 0.5515 0.082 Uiso 1 1 calc R . .
C27 C 0.0125(7) 0.1400(4) 0.6239(9) 0.062(5) Uani 1 1 d . . .
H27 H -0.0037 0.1536 0.6629 0.074 Uiso 1 1 calc R . .
C28 C 0.0110(6) 0.1038(4) 0.6309(9) 0.050(4) Uani 1 1 d . . .
C29 C 0.0758(7) 0.0747(4) 0.4482(10) 0.054(4) Uani 1 1 d . . .
C30 C 0.1136(7) 0.0790(4) 0.3863(10) 0.059(5) Uani 1 1 d . . .
H30 H 0.1329 0.0985 0.3732 0.070 Uiso 1 1 calc R . .
C31 C 0.1168(6) 0.0482(4) 0.3478(10) 0.049(4) Uani 1 1 d . . .
C32 C 0.1481(6) 0.0377(4) 0.2755(9) 0.047(4) Uani 1 1 d . . .
C33 C 0.1637(7) 0.0054(4) 0.2615(10) 0.064(5) Uani 1 1 d . . .
H33 H 0.1551 -0.0113 0.2984 0.076 Uiso 1 1 calc R . .
C34 C 0.1930(8) -0.0026(6) 0.1906(12) 0.089(6) Uani 1 1 d . . .
H34 H 0.2029 -0.0248 0.1798 0.107 Uiso 1 1 calc R . .
C35 C 0.2068(8) 0.0225(7) 0.1377(14) 0.097(8) Uani 1 1 d . . .
H35 H 0.2270 0.0171 0.0918 0.117 Uiso 1 1 calc R . .
C36 C 0.1918(9) 0.0553(6) 0.1507(13) 0.091(7) Uani 1 1 d . . .
H36 H 0.2004 0.0721 0.1139 0.110 Uiso 1 1 calc R . .
C37 C 0.1642(8) 0.0621(5) 0.2187(12) 0.087(6) Uani 1 1 d . . .
H37 H 0.1551 0.0844 0.2291 0.104 Uiso 1 1 calc R . .
C38 C -0.0108(6) 0.0870(4) 0.7038(9) 0.045(4) Uani 1 1 d . . .
C39 C -0.0430(7) 0.0985(4) 0.7650(9) 0.056(4) Uani 1 1 d . . .
H39 H -0.0601 0.1193 0.7701 0.067 Uiso 1 1 calc R . .
C40 C -0.0445(8) 0.0715(4) 0.8184(9) 0.058(5) Uani 1 1 d . . .
C41 C -0.0771(7) 0.0691(4) 0.8952(10) 0.054(4) Uani 1 1 d . . .
C42 C -0.0695(7) 0.0433(4) 0.9486(12) 0.063(5) Uani 1 1 d . . .
H42 H -0.0447 0.0260 0.9361 0.076 Uiso 1 1 calc R . .
C43 C -0.0976(9) 0.0424(5) 1.0195(12) 0.084(6) Uani 1 1 d U . .
H43 H -0.0907 0.0252 1.0562 0.101 Uiso 1 1 calc R . .
C44 C -0.1358(8) 0.0666(5) 1.0366(11) 0.075(6) Uani 1 1 d . . .
H44 H -0.1578 0.0645 1.0824 0.090 Uiso 1 1 calc R . .
C45 C -0.1427(9) 0.0938(5) 0.9885(12) 0.093(7) Uani 1 1 d . . .
H45 H -0.1665 0.1113 1.0031 0.112 Uiso 1 1 calc R . .
C46 C -0.1124(7) 0.0948(4) 0.9147(11) 0.064(5) Uani 1 1 d . . .
H46 H -0.1166 0.1130 0.8801 0.077 Uiso 1 1 calc R . .

loop_
_atom_site_aniso_label
_atom_site_aniso_U_11
_atom_site_aniso_U_22
_atom_site_aniso_U_33
_atom_site_aniso_U_23
_atom_site_aniso_U_13
_atom_site_aniso_U_12
Cu1 0.084(2) 0.0493(18) 0.0296(19) 0.000 0.000 -0.0023(15)
Cu2 0.0715(14) 0.0601(12) 0.0444(14) -0.0105(10) 0.0055(12) -0.0103(12)
Cu3 0.0581(13) 0.0520(10) 0.0401(11) -0.0014(11) -0.0089(9) 0.0017(10)
Cu4 0.0626(13) 0.0547(12) 0.0394(13) -0.0081(10) 0.0017(10) 0.0036(10)
Cu5 0.072(2) 0.0508(17) 0.0328(19) 0.000 0.000 0.0029(15)
N1 0.065(9) 0.045(7) 0.031(8) 0.001(6) -0.002(7) -0.001(6)
N2 0.099(11) 0.050(8) 0.014(7) 0.007(6) 0.008(7) 0.003(7)
N3 0.070(10) 0.074(10) 0.029(9) 0.005(7) -0.004(7) 0.024(8)
N4 0.045(8) 0.059(8) 0.032(8) 0.000(6) 0.004(6) 0.025(6)
N5 0.095(11) 0.056(8) 0.016(8) -0.007(6) -0.015(7) 0.024(8)
N6 0.058(9) 0.049(8) 0.038(9) -0.011(6) 0.010(7) -0.001(6)
N7 0.061(9) 0.037(7) 0.042(9) 0.005(6) -0.001(7) -0.005(6)
N8 0.054(8) 0.076(9) 0.014(7) -0.008(6) -0.006(6) -0.007(7)
N9 0.108(12) 0.032(7) 0.027(8) 0.002(5) 0.005(8) 0.004(7)
N10 0.060(9) 0.057(9) 0.032(9) 0.000(7) -0.008(7) 0.000(7)
C1 0.061(10) 0.066(11) 0.026(9) -0.003(7) -0.012(8) -0.006(8)
C2 0.105(15) 0.044(10) 0.045(12) -0.007(7) 0.002(10) 0.008(9)
C3 0.136(18) 0.044(10) 0.052(13) -0.008(9) -0.014(12) 0.011(10)
C4 0.093(13) 0.055(10) 0.041(11) -0.005(9) -0.004(10) 0.016(9)
C5 0.064(11) 0.038(8) 0.044(11) -0.007(7) 0.007(9) 0.014(7)
C6 0.086(12) 0.048(9) 0.009(8) -0.008(6) -0.012(8) 0.026(8)
C7 0.060(11) 0.064(11) 0.040(11) 0.010(8) 0.007(8) 0.006(8)
C8 0.052(11) 0.072(12) 0.062(13) -0.002(10) 0.026(9) -0.016(9)
C9 0.067(11) 0.042(9) 0.057(13) 0.000(8) 0.004(10) -0.006(8)
C10 0.19(2) 0.050(11) 0.044(13) -0.006(9) -0.007(14) -0.024(12)
C11 0.20(3) 0.077(15) 0.038(14) -0.012(11) -0.034(16) -0.005(16)
C12 0.13(2) 0.13(2) 0.037(13) -0.034(13) -0.012(13) -0.028(17)
C13 0.136(19) 0.091(15) 0.052(14) -0.004(12) -0.050(13) 0.001(13)
C14 0.110(16) 0.060(12) 0.057(14) -0.010(9) -0.043(12) -0.005(11)
C15 0.082(12) 0.044(9) 0.025(9) 0.000(7) -0.002(8) -0.011(8)
C16 0.073(12) 0.057(10) 0.050(12) -0.002(8) 0.000(10) -0.002(9)
C17 0.053(9) 0.030(7) 0.043(9) -0.009(7) 0.007(8) -0.005(7)
C18 0.052(10) 0.051(9) 0.045(11) -0.008(8) -0.018(8) 0.010(8)
C19 0.074(12) 0.087(13) 0.040(12) -0.002(9) 0.006(10) 0.007(10)
C20 0.080(13) 0.134(19) 0.037(13) 0.008(13) -0.006(10) -0.017(12)
C21 0.108(18) 0.13(2) 0.034(13) -0.012(13) 0.012(12) -0.019(16)
C22 0.113(19) 0.081(15) 0.11(2) -0.041(15) 0.003(15) -0.016(13)
C23 0.119(17) 0.070(13) 0.081(17) -0.021(12) -0.052(14) 0.020(11)
C24 0.083(12) 0.040(9) 0.038(10) -0.009(7) 0.013(10) -0.002(8)
C25 0.093(13) 0.038(9) 0.047(11) 0.002(7) 0.039(10) -0.004(8)
C26 0.094(14) 0.063(11) 0.049(12) -0.007(9) -0.007(10) 0.019(10)
C27 0.107(14) 0.050(10) 0.029(10) -0.001(7) 0.008(10) 0.028(9)
C28 0.062(11) 0.054(10) 0.035(10) 0.011(7) 0.006(8) 0.003(8)
C29 0.082(12) 0.050(10) 0.030(10) 0.018(7) 0.012(9) -0.008(9)
C30 0.072(12) 0.039(9) 0.065(13) -0.011(8) 0.000(10) -0.016(8)
C31 0.049(9) 0.050(9) 0.048(11) 0.003(8) 0.017(8) -0.002(7)
C32 0.040(9) 0.068(11) 0.033(10) -0.008(7) 0.009(7) -0.007(8)
C33 0.096(14) 0.074(12) 0.021(10) -0.008(8) -0.016(9) -0.004(10)
C34 0.097(16) 0.120(18) 0.050(14) -0.037(13) 0.014(12) 0.017(13)
C35 0.063(13) 0.18(3) 0.049(16) 0.019(17) 0.017(11) -0.016(15)
C36 0.098(16) 0.125(19) 0.051(14) 0.005(13) 0.030(12) 0.011(14)
C37 0.098(16) 0.096(15) 0.066(16) 0.014(12) 0.007(12) -0.025(12)
C38 0.034(9) 0.082(12) 0.020(9) -0.005(7) 0.012(7) 0.010(8)
C39 0.078(12) 0.040(9) 0.050(11) -0.009(7) 0.023(9) -0.023(8)
C40 0.106(15) 0.051(10) 0.018(9) 0.009(7) -0.016(9) -0.002(10)
C41 0.062(11) 0.059(10) 0.041(11) 0.004(8) -0.002(9) 0.011(8)
C42 0.082(13) 0.060(11) 0.047(12) -0.004(9) 0.012(10) 0.012(10)
C43 0.104(10) 0.088(9) 0.061(10) 0.011(8) 0.021(8) 0.021(8)
C44 0.082(14) 0.114(16) 0.030(11) 0.020(11) 0.022(10) -0.008(12)
C45 0.125(18) 0.088(14) 0.066(16) -0.016(12) 0.058(14) 0.020(13)
C46 0.090(13) 0.042(9) 0.060(13) -0.003(8) 0.015(10) 0.009(9)

loop_
_atom_type_symbol
_atom_type_description
_atom_type_scat_dispersion_real
_atom_type_scat_dispersion_imag
_atom_type_scat_source
C C 0.0033 0.0016 'International Tables Vol C Tables 4.2.6.8 and 6.1.1.4'
H H 0.0000 0.0000 'International Tables Vol C Tables 4.2.6.8 and 6.1.1.4'
Cu Cu 0.3201 1.2651 'International Tables Vol C Tables 4.2.6.8 and 6.1.1.4'
N N 0.0061 0.0033 'International Tables Vol C Tables 4.2.6.8 and 6.1.1.4'
O O 0.0106 0.0060 'International Tables Vol C Tables 4.2.6.8 and 6.1.1.4'

loop_
_geom_angle_atom_site_label_1
_geom_angle_atom_site_label_2
_geom_angle_atom_site_label_3
_geom_angle
_geom_angle_site_symmetry_1
_geom_angle_site_symmetry_3
_geom_angle_publ_flag
N3 Cu1 N3 165.8(9) 2 . ?
N3 Cu1 N2 29.8(5) 2 2 ?
N3 Cu1 N2 136.8(6) . 2 ?
N3 Cu1 N2 136.8(6) 2 . ?
N3 Cu1 N2 29.8(5) . . ?
N2 Cu1 N2 111.6(6) 2 . ?
N3 Cu1 Cu2 67.5(4) 2 2 ?
N3 Cu1 Cu2 99.7(4) . 2 ?
N2 Cu1 Cu2 37.8(3) 2 2 ?
N2 Cu1 Cu2 79.6(3) . 2 ?
N3 Cu1 Cu2 99.7(4) 2 . ?
N3 Cu1 Cu2 67.5(4) . . ?
N2 Cu1 Cu2 79.6(3) 2 . ?
N2 Cu1 Cu2 37.8(3) . . ?
Cu2 Cu1 Cu2 60.49(10) 2 . ?
N2 Cu2 N8 160.4(5) . . ?
N2 Cu2 N1 70.9(5) . . ?
N8 Cu2 N1 126.4(5) . . ?
N2 Cu2 Cu3 103.2(4) . . ?
N8 Cu2 Cu3 94.8(4) . . ?
N1 Cu2 Cu3 58.8(3) . . ?
N2 Cu2 Cu1 61.2(4) . . ?
N8 Cu2 Cu1 101.3(4) . . ?
N1 Cu2 Cu1 132.1(3) . . ?
Cu3 Cu2 Cu1 128.44(9) . . ?
N2 Cu2 Cu2 93.0(4) . 2 ?
N8 Cu2 Cu2 84.4(4) . 2 ?
N1 Cu2 Cu2 123.0(3) . 2 ?
Cu3 Cu2 Cu2 73.78(7) . 2 ?
Cu1 Cu2 Cu2 59.76(5) . 2 ?
N2 Cu2 Cu3 134.4(4) . 2 ?
N8 Cu2 Cu3 56.2(4) . 2 ?
N1 Cu2 Cu3 103.3(3) . 2 ?
Cu3 Cu2 Cu3 46.38(8) . 2 ?
Cu1 Cu2 Cu3 107.42(8) . 2 ?
Cu2 Cu2 Cu3 50.96(6) 2 2 ?
N7 Cu3 N4 168.2(5) 2 . ?
N7 Cu3 N6 74.5(5) 2 2 ?
N4 Cu3 N6 98.8(5) . 2 ?
N7 Cu3 Cu3 96.5(4) 2 2 ?
N4 Cu3 Cu3 94.9(4) . 2 ?
N6 Cu3 Cu3 138.6(3) 2 2 ?
N7 Cu3 N1 96.8(5) 2 . ?
N4 Cu3 N1 72.9(5) . . ?
N6 Cu3 N1 88.0(4) 2 . ?
Cu3 Cu3 N1 133.4(3) 2 . ?
N7 Cu3 Cu4 96.5(4) 2 2 ?
N4 Cu3 Cu4 88.6(4) . 2 ?
N6 Cu3 Cu4 61.7(3) 2 2 ?
Cu3 Cu3 Cu4 79.85(6) 2 2 ?
N1 Cu3 Cu4 142.0(3) . 2 ?
N7 Cu3 Cu2 86.2(4) 2 . ?
N4 Cu3 Cu2 92.6(4) . . ?
N6 Cu3 Cu2 137.0(3) 2 . ?
Cu3 Cu3 Cu2 80.66(6) 2 . ?
N1 Cu3 Cu2 56.0(3) . . ?
Cu4 Cu3 Cu2 160.50(9) 2 . ?
N7 Cu3 Cu4 137.8(4) 2 . ?
N4 Cu3 Cu4 53.2(4) . . ?
N6 Cu3 Cu4 107.4(3) 2 . ?
Cu3 Cu3 Cu4 53.34(6) 2 . ?
N1 Cu3 Cu4 125.2(3) . . ?
Cu4 Cu3 Cu4 53.86(8) 2 . ?
Cu2 Cu3 Cu4 112.54(8) . . ?
N7 Cu3 Cu2 52.7(4) 2 2 ?
N4 Cu3 Cu2 134.7(4) . 2 ?
N6 Cu3 Cu2 126.5(3) 2 2 ?
Cu3 Cu3 Cu2 52.96(6) 2 2 ?
N1 Cu3 Cu2 104.7(3) . 2 ?
Cu4 Cu3 Cu2 111.75(9) 2 2 ?
Cu2 Cu3 Cu2 55.25(9) . 2 ?
Cu4 Cu3 Cu2 106.30(8) . 2 ?
N5 Cu4 N9 163.2(6) . . ?
N5 Cu4 Cu3 95.4(4) . 2 ?
N9 Cu4 Cu3 100.6(4) . 2 ?
N5 Cu4 Cu5 102.7(4) . . ?
N9 Cu4 Cu5 63.2(4) . . ?
Cu3 Cu4 Cu5 128.70(9) 2 . ?
N5 Cu4 Cu4 86.7(5) . 2 ?
N9 Cu4 Cu4 92.9(4) . 2 ?
Cu3 Cu4 Cu4 74.42(6) 2 2 ?
Cu5 Cu4 Cu4 59.47(5) . 2 ?
N5 Cu4 Cu3 57.3(4) . . ?
N9 Cu4 Cu3 133.5(4) . . ?
Cu3 Cu4 Cu3 46.80(8) 2 . ?
Cu5 Cu4 Cu3 107.82(8) . . ?
Cu4 Cu4 Cu3 51.72(6) 2 . ?
N10 Cu5 N10 165.0(9) . 2 ?
N10 Cu5 N9 28.7(5) . . ?
N10 Cu5 N9 137.4(5) 2 . ?
N10 Cu5 N9 137.4(6) . 2 ?
N10 Cu5 N9 28.7(5) 2 2 ?
N9 Cu5 N9 114.6(6) . 2 ?
N10 Cu5 Cu4 97.8(4) . 2 ?
N10 Cu5 Cu4 68.8(4) 2 2 ?
N9 Cu5 Cu4 80.5(3) . 2 ?
N9 Cu5 Cu4 40.1(3) 2 2 ?
N10 Cu5 Cu4 68.8(4) . . ?
N10 Cu5 Cu4 97.8(4) 2 . ?
N9 Cu5 Cu4 40.1(3) . . ?
N9 Cu5 Cu4 80.5(3) 2 . ?
Cu4 Cu5 Cu4 61.06(11) 2 . ?
C5 N1 C1 115.9(12) . . ?
C5 N1 Cu2 135.5(9) . . ?
C1 N1 Cu2 106.2(9) . . ?
C5 N1 Cu3 94.2(8) . . ?
C1 N1 Cu3 132.7(10) . . ?
Cu2 N1 Cu3 65.2(3) . . ?
C6 N2 N3 108.5(13) . . ?
C6 N2 Cu2 129.2(11) . . ?
N3 N2 Cu2 121.6(11) . . ?
C6 N2 Cu1 149.4(10) . . ?
N3 N2 Cu1 40.9(8) . . ?
Cu2 N2 Cu1 81.0(4) . . ?
C8 N3 N2 107.0(14) . . ?
C8 N3 Cu1 143.7(13) . . ?
N2 N3 Cu1 109.3(11) . . ?
C15 N4 N5 108.2(12) . . ?
C15 N4 Cu3 120.7(11) . . ?
N5 N4 Cu3 127.9(9) . . ?
C17 N5 N4 105.9(11) . . ?
C17 N5 Cu4 133.0(10) . . ?
N4 N5 Cu4 120.6(10) . . ?
C24 N6 C28 121.1(13) . . ?
C24 N6 Cu3 97.3(9) . 2 ?
C28 N6 Cu3 128.8(10) . 2 ?
C29 N7 N8 106.1(12) . . ?
C29 N7 Cu3 120.1(11) . 2 ?
N8 N7 Cu3 131.9(10) . 2 ?
C31 N8 N7 109.3(12) . . ?
C31 N8 Cu2 130.2(11) . . ?
N7 N8 Cu2 119.0(9) . . ?
C38 N9 N10 109.7(13) . . ?
C38 N9 Cu4 132.0(11) . . ?
N10 N9 Cu4 118.0(10) . . ?
C38 N9 Cu5 150.3(11) . . ?
N10 N9 Cu5 41.4(7) . . ?
Cu4 N9 Cu5 76.7(4) . . ?
C40 N10 N9 105.6(13) . . ?
C40 N10 Cu5 143.7(12) . . ?
N9 N10 Cu5 109.9(10) . . ?
C2 C1 N1 124.1(14) . . ?
C2 C1 C6 123.8(14) . . ?
N1 C1 C6 111.9(13) . . ?
C1 C2 C3 117.9(15) . . ?
C1 C2 H2 121.1 . . ?
C3 C2 H2 121.1 . . ?
C4 C3 C2 118.8(15) . . ?
C4 C3 H3 120.6 . . ?
C2 C3 H3 120.6 . . ?
C5 C4 C3 120.9(17) . . ?
C5 C4 H4 119.6 . . ?
C3 C4 H4 119.6 . . ?
C4 C5 N1 121.8(14) . . ?
C4 C5 C15 123.9(15) . . ?
N1 C5 C15 114.0(12) . . ?
N2 C6 C7 108.7(13) . . ?
N2 C6 C1 120.3(13) . . ?
C7 C6 C1 130.9(13) . . ?
C6 C7 C8 104.6(15) . . ?
C6 C7 H7 127.7 . . ?
C8 C7 H7 127.7 . . ?
N3 C8 C7 111.1(17) . . ?
N3 C8 C9 121.8(16) . . ?
C7 C8 C9 127.0(16) . . ?
C14 C9 C10 115.8(18) . . ?
C14 C9 C8 122.3(16) . . ?
C10 C9 C8 121.9(16) . . ?
C9 C10 C11 122(2) . . ?
C9 C10 H10 118.8 . . ?
C11 C10 H10 118.8 . . ?
C12 C11 C10 117(2) . . ?
C12 C11 H11 121.5 . . ?
C10 C11 H11 121.5 . . ?
C13 C12 C11 122(2) . . ?
C13 C12 H12 119.1 . . ?
C11 C12 H12 119.1 . . ?
C12 C13 C14 117(2) . . ?
C12 C13 H13 121.5 . . ?
C14 C13 H13 121.5 . . ?
C9 C14 C13 125.2(19) . . ?
C9 C14 H14 117.4 . . ?
C13 C14 H14 117.4 . . ?
N4 C15 C16 111.1(13) . . ?
N4 C15 C5 121.9(14) . . ?
C16 C15 C5 126.5(14) . . ?
C17 C16 C15 102.3(14) . . ?
C17 C16 H16 128.9 . . ?
C15 C16 H16 128.9 . . ?
C16 C17 N5 112.5(14) . . ?
C16 C17 C18 127.2(14) . . ?
N5 C17 C18 120.2(12) . . ?
C23 C18 C19 120.8(17) . . ?
C23 C18 C17 120.3(15) . . ?
C19 C18 C17 118.8(14) . . ?
C18 C19 C20 120.1(18) . . ?
C18 C19 H19 119.9 . . ?
C20 C19 H19 119.9 . . ?
C21 C20 C19 121(2) . . ?
C21 C20 H20 119.5 . . ?
C19 C20 H20 119.5 . . ?
C20 C21 C22 118(2) . . ?
C20 C21 H21 120.8 . . ?
C22 C21 H21 120.8 . . ?
C21 C22 C23 122(2) . . ?
C21 C22 H22 119.2 . . ?
C23 C22 H22 119.2 . . ?
C18 C23 C22 118.0(19) . . ?
C18 C23 H23 121.0 . . ?
C22 C23 H23 121.0 . . ?
N6 C24 C25 121.5(14) . . ?
N6 C24 C29 116.1(13) . . ?
C25 C24 C29 122.3(15) . . ?
C24 C25 C26 120.9(15) . . ?
C24 C25 H25 119.6 . . ?
C26 C25 H25 119.6 . . ?
C27 C26 C25 117.9(15) . . ?
C27 C26 H26 121.1 . . ?
C25 C26 H26 121.1 . . ?
C26 C27 C28 118.3(14) . . ?
C26 C27 H27 120.8 . . ?
C28 C27 H27 120.8 . . ?
N6 C28 C27 120.2(13) . . ?
N6 C28 C38 118.0(13) . . ?
C27 C28 C38 121.6(14) . . ?
N7 C29 C30 110.1(14) . . ?
N7 C29 C24 119.5(14) . . ?
C30 C29 C24 130.4(14) . . ?
C29 C30 C31 105.8(13) . . ?
C29 C30 H30 127.1 . . ?
C31 C30 H30 127.1 . . ?
N8 C31 C30 108.7(14) . . ?
N8 C31 C32 120.4(13) . . ?
C30 C31 C32 130.9(14) . . ?
C33 C32 C37 117.4(16) . . ?
C33 C32 C31 123.1(15) . . ?
C37 C32 C31 119.5(15) . . ?
C32 C33 C34 119.8(18) . . ?
C32 C33 H33 120.1 . . ?
C34 C33 H33 120.1 . . ?
C35 C34 C33 119(2) . . ?
C35 C34 H34 120.3 . . ?
C33 C34 H34 120.3 . . ?
C36 C35 C34 122(2) . . ?
C36 C35 H35 119.0 . . ?
C34 C35 H35 119.0 . . ?
C37 C36 C35 117(2) . . ?
C37 C36 H36 121.5 . . ?
C35 C36 H36 121.5 . . ?
C36 C37 C32 124(2) . . ?
C36 C37 H37 117.8 . . ?
C32 C37 H37 117.8 . . ?
N9 C38 C39 110.1(14) . . ?
N9 C38 C28 118.0(13) . . ?
C39 C38 C28 131.7(15) . . ?
C38 C39 C40 103.7(15) . . ?
C38 C39 H39 128.1 . . ?
C40 C39 H39 128.1 . . ?
N10 C40 C39 110.9(15) . . ?
N10 C40 C41 121.5(14) . . ?
C39 C40 C41 127.5(16) . . ?
C46 C41 C42 119.2(16) . . ?
C46 C41 C40 118.4(15) . . ?
C42 C41 C40 122.2(15) . . ?
C43 C42 C41 121.2(17) . . ?
C43 C42 H42 119.4 . . ?
C41 C42 H42 119.4 . . ?
C44 C43 C42 119.7(18) . . ?
C44 C43 H43 120.2 . . ?
C42 C43 H43 120.2 . . ?
C45 C44 C43 121.7(17) . . ?
C45 C44 H44 119.2 . . ?
C43 C44 H44 119.2 . . ?
C44 C45 C46 117.9(16) . . ?
C44 C45 H45 121.1 . . ?
C46 C45 H45 121.1 . . ?
C41 C46 C45 119.9(16) . . ?
C41 C46 H46 120.0 . . ?
C45 C46 H46 120.0 . . ?

loop_
_geom_bond_atom_site_label_1
_geom_bond_atom_site_label_2
_geom_bond_distance
_geom_bond_site_symmetry_2
_geom_bond_publ_flag
Cu1 N3 1.845(15) 2 ?
Cu1 N3 1.845(15) . ?
Cu1 N2 2.659(13) 2 ?
Cu1 N2 2.659(13) . ?
Cu1 Cu2 2.996(4) 2 ?
Cu1 Cu2 2.996(4) . ?
Cu2 N2 1.860(13) . ?
Cu2 N8 1.883(12) . ?
Cu2 N1 2.606(12) . ?
Cu2 Cu3 2.854(4) . ?
Cu2 Cu2 3.019(4) 2 ?
Cu2 Cu3 3.528(3) 2 ?
Cu3 N7 1.825(13) 2 ?
Cu3 N4 1.881(12) . ?
Cu3 N6 2.572(12) 2 ?
Cu3 Cu3 2.588(4) 2 ?
Cu3 N1 2.687(12) . ?
Cu3 Cu4 2.848(3) 2 ?
Cu3 Cu4 3.495(3) . ?
Cu3 Cu2 3.528(3) 2 ?
Cu4 N5 1.839(12) . ?
Cu4 N9 1.910(13) . ?
Cu4 Cu3 2.848(3) 2 ?
Cu4 Cu5 2.884(4) . ?
Cu4 Cu4 2.930(4) 2 ?
Cu5 N10 1.859(14) . ?
Cu5 N10 1.859(14) 2 ?
Cu5 N9 2.646(13) . ?
Cu5 N9 2.646(13) 2 ?
Cu5 Cu4 2.884(4) 2 ?
N1 C5 1.393(18) . ?
N1 C1 1.397(17) . ?
N2 C6 1.369(17) . ?
N2 N3 1.400(17) . ?
N3 C8 1.33(2) . ?
N4 C15 1.344(18) . ?
N4 N5 1.382(16) . ?
N5 C17 1.380(18) . ?
N6 C24 1.324(18) . ?
N6 C28 1.343(17) . ?
N6 Cu3 2.572(12) 2 ?
N7 C29 1.367(18) . ?
N7 N8 1.381(16) . ?
N7 Cu3 1.825(13) 2 ?
N8 C31 1.354(17) . ?
N9 C38 1.333(19) . ?
N9 N10 1.353(17) . ?
N10 C40 1.34(2) . ?
C1 C2 1.35(2) . ?
C1 C6 1.443(19) . ?
C2 C3 1.43(2) . ?
C2 H2 0.9300 . ?
C3 C4 1.38(2) . ?
C3 H3 0.9300 . ?
C4 C5 1.374(18) . ?
C4 H4 0.9300 . ?
C5 C15 1.458(19) . ?
C6 C7 1.40(2) . ?
C7 C8 1.41(2) . ?
C7 H7 0.9300 . ?
C8 C9 1.50(2) . ?
C9 C14 1.35(2) . ?
C9 C10 1.38(2) . ?
C10 C11 1.39(2) . ?
C10 H10 0.9300 . ?
C11 C12 1.39(3) . ?
C11 H11 0.9300 . ?
C12 C13 1.36(3) . ?
C12 H12 0.9300 . ?
C13 C14 1.37(2) . ?
C13 H13 0.9300 . ?
C14 H14 0.9300 . ?
C15 C16 1.43(2) . ?
C16 C17 1.373(19) . ?
C16 H16 0.9300 . ?
C17 C18 1.51(2) . ?
C18 C23 1.35(2) . ?
C18 C19 1.38(2) . ?
C19 C20 1.39(3) . ?
C19 H19 0.9300 . ?
C20 C21 1.36(3) . ?
C20 H20 0.9300 . ?
C21 C22 1.38(3) . ?
C21 H21 0.9300 . ?
C22 C23 1.43(3) . ?
C22 H22 0.9300 . ?
C23 H23 0.9300 . ?
C24 C25 1.371(18) . ?
C24 C29 1.45(2) . ?
C25 C26 1.40(2) . ?
C25 H25 0.9300 . ?
C26 C27 1.39(2) . ?
C26 H26 0.9300 . ?
C27 C28 1.445(19) . ?
C27 H27 0.9300 . ?
C28 C38 1.48(2) . ?
C29 C30 1.38(2) . ?
C30 C31 1.386(19) . ?
C30 H30 0.9300 . ?
C31 C32 1.48(2) . ?
C32 C33 1.360(19) . ?
C32 C37 1.41(2) . ?
C33 C34 1.41(2) . ?
C33 H33 0.9300 . ?
C34 C35 1.37(3) . ?
C34 H34 0.9300 . ?
C35 C36 1.37(3) . ?
C35 H35 0.9300 . ?
C36 C37 1.34(3) . ?
C36 H36 0.9300 . ?
C37 H37 0.9300 . ?
C38 C39 1.357(19) . ?
C39 C40 1.393(19) . ?
C39 H39 0.9300 . ?
C40 C41 1.50(2) . ?
C41 C46 1.37(2) . ?
C41 C42 1.37(2) . ?
C42 C43 1.36(2) . ?
C42 H42 0.9300 . ?
C43 C44 1.36(2) . ?
C43 H43 0.9300 . ?
C44 C45 1.36(2) . ?
C44 H44 0.9300 . ?
C45 C46 1.43(2) . ?
C45 H45 0.9300 . ?
C46 H46 0.9300 . ?

loop_
_geom_torsion_atom_site_label_1
_geom_torsion_atom_site_label_2
_geom_torsion_atom_site_label_3
_geom_torsion_atom_site_label_4
_geom_torsion
_geom_torsion_site_symmetry_1
_geom_torsion_site_symmetry_2
_geom_torsion_site_symmetry_3
_geom_torsion_site_symmetry_4
_geom_torsion_publ_flag
N3 Cu1 Cu2 N2 170.0(6) 2 . . . ?
N3 Cu1 Cu2 N2 -3.5(7) . . . . ?
N2 Cu1 Cu2 N2 148.0(4) 2 . . . ?
Cu2 Cu1 Cu2 N2 113.0(5) 2 . . . ?
N3 Cu1 Cu2 N8 -19.5(6) 2 . . . ?
N3 Cu1 Cu2 N8 167.0(6) . . . . ?
N2 Cu1 Cu2 N8 -41.6(5) 2 . . . ?
N2 Cu1 Cu2 N8 170.4(6) . . . . ?
Cu2 Cu1 Cu2 N8 -76.6(4) 2 . . . ?
N3 Cu1 Cu2 N1 165.8(6) 2 . . . ?
N3 Cu1 Cu2 N1 -7.6(6) . . . . ?
N2 Cu1 Cu2 N1 143.8(5) 2 . . . ?
N2 Cu1 Cu2 N1 -4.2(6) . . . . ?
Cu2 Cu1 Cu2 N1 108.8(4) 2 . . . ?
N3 Cu1 Cu2 Cu3 86.0(4) 2 . . . ?
N3 Cu1 Cu2 Cu3 -87.5(5) . . . . ?
N2 Cu1 Cu2 Cu3 63.9(3) 2 . . . ?
N2 Cu1 Cu2 Cu3 -84.1(5) . . . . ?
Cu2 Cu1 Cu2 Cu3 28.90(6) 2 . . . ?
N3 Cu1 Cu2 Cu2 57.1(4) 2 . . 2 ?
N3 Cu1 Cu2 Cu2 -116.4(5) . . . 2 ?
N2 Cu1 Cu2 Cu2 35.0(3) 2 . . 2 ?
N2 Cu1 Cu2 Cu2 -113.0(5) . . . 2 ?
N3 Cu1 Cu2 Cu3 38.3(4) 2 . . 2 ?
N3 Cu1 Cu2 Cu3 -135.2(5) . . . 2 ?
N2 Cu1 Cu2 Cu3 16.3(3) 2 . . 2 ?
N2 Cu1 Cu2 Cu3 -131.7(5) . . . 2 ?
Cu2 Cu1 Cu2 Cu3 -18.72(4) 2 . . 2 ?
N2 Cu2 Cu3 N7 -43.2(6) . . . 2 ?
N8 Cu2 Cu3 N7 128.9(5) . . . 2 ?
N1 Cu2 Cu3 N7 -100.9(5) . . . 2 ?
Cu1 Cu2 Cu3 N7 20.4(4) . . . 2 ?
Cu2 Cu2 Cu3 N7 46.2(4) 2 . . 2 ?
Cu3 Cu2 Cu3 N7 97.2(4) 2 . . 2 ?
N2 Cu2 Cu3 N4 125.0(6) . . . . ?
N8 Cu2 Cu3 N4 -62.9(5) . . . . ?
N1 Cu2 Cu3 N4 67.3(5) . . . . ?
Cu1 Cu2 Cu3 N4 -171.4(4) . . . . ?
Cu2 Cu2 Cu3 N4 -145.6(4) 2 . . . ?
Cu3 Cu2 Cu3 N4 -94.6(4) 2 . . . ?
N2 Cu2 Cu3 N6 19.2(6) . . . 2 ?
N8 Cu2 Cu3 N6 -168.7(5) . . . 2 ?
N1 Cu2 Cu3 N6 -38.5(5) . . . 2 ?
Cu1 Cu2 Cu3 N6 82.8(4) . . . 2 ?
Cu2 Cu2 Cu3 N6 108.6(4) 2 . . 2 ?
Cu3 Cu2 Cu3 N6 159.6(4) 2 . . 2 ?
N2 Cu2 Cu3 Cu3 -140.4(4) . . . 2 ?
N8 Cu2 Cu3 Cu3 31.7(4) . . . 2 ?
N1 Cu2 Cu3 Cu3 161.9(3) . . . 2 ?
Cu1 Cu2 Cu3 Cu3 -76.81(11) . . . 2 ?
Cu2 Cu2 Cu3 Cu3 -51.03(10) 2 . . 2 ?
N2 Cu2 Cu3 N1 57.7(5) . . . . ?
N8 Cu2 Cu3 N1 -130.2(5) . . . . ?
Cu1 Cu2 Cu3 N1 121.3(3) . . . . ?
Cu2 Cu2 Cu3 N1 147.0(3) 2 . . . ?
Cu3 Cu2 Cu3 N1 -161.9(3) 2 . . . ?
N2 Cu2 Cu3 Cu4 -141.9(5) . . . 2 ?
N8 Cu2 Cu3 Cu4 30.2(5) . . . 2 ?
N1 Cu2 Cu3 Cu4 160.4(4) . . . 2 ?
Cu1 Cu2 Cu3 Cu4 -78.3(3) . . . 2 ?
Cu2 Cu2 Cu3 Cu4 -52.5(3) 2 . . 2 ?
Cu3 Cu2 Cu3 Cu4 -1.5(3) 2 . . 2 ?
N2 Cu2 Cu3 Cu4 176.0(4) . . . . ?
N8 Cu2 Cu3 Cu4 -12.0(4) . . . . ?
N1 Cu2 Cu3 Cu4 118.3(3) . . . . ?
Cu1 Cu2 Cu3 Cu4 -120.48(10) . . . . ?
Cu2 Cu2 Cu3 Cu4 -94.70(10) 2 . . . ?
Cu3 Cu2 Cu3 Cu4 -43.67(7) 2 . . . ?
N2 Cu2 Cu3 Cu2 -89.3(4) . . . 2 ?
N8 Cu2 Cu3 Cu2 82.7(4) . . . 2 ?
N1 Cu2 Cu3 Cu2 -147.0(3) . . . 2 ?
Cu1 Cu2 Cu3 Cu2 -25.78(6) . . . 2 ?
Cu3 Cu2 Cu3 Cu2 51.03(10) 2 . . 2 ?
N7 Cu3 Cu4 N5 168.3(8) 2 . . . ?
N4 Cu3 Cu4 N5 -5.6(7) . . . . ?
N6 Cu3 Cu4 N5 82.4(6) 2 . . . ?
Cu3 Cu3 Cu4 N5 -139.3(5) 2 . . . ?
N1 Cu3 Cu4 N5 -17.8(6) . . . . ?
Cu4 Cu3 Cu4 N5 114.9(5) 2 . . . ?
Cu2 Cu3 Cu4 N5 -81.2(5) . . . . ?
Cu2 Cu3 Cu4 N5 -139.7(5) 2 . . . ?
N7 Cu3 Cu4 N9 4.8(8) 2 . . . ?
N4 Cu3 Cu4 N9 -169.2(7) . . . . ?
N6 Cu3 Cu4 N9 -81.1(6) 2 . . . ?
Cu3 Cu3 Cu4 N9 57.1(5) 2 . . . ?
N1 Cu3 Cu4 N9 178.7(6) . . . . ?
Cu4 Cu3 Cu4 N9 -48.6(5) 2 . . . ?
Cu2 Cu3 Cu4 N9 115.3(5) . . . . ?
Cu2 Cu3 Cu4 N9 56.7(5) 2 . . . ?
N7 Cu3 Cu4 Cu3 -52.4(6) 2 . . 2 ?
N4 Cu3 Cu4 Cu3 133.7(5) . . . 2 ?
N6 Cu3 Cu4 Cu3 -138.3(3) 2 . . 2 ?
N1 Cu3 Cu4 Cu3 121.5(3) . . . 2 ?
Cu4 Cu3 Cu4 Cu3 -105.76(13) 2 . . 2 ?
Cu2 Cu3 Cu4 Cu3 58.13(8) . . . 2 ?
Cu2 Cu3 Cu4 Cu3 -0.43(7) 2 . . 2 ?
N7 Cu3 Cu4 Cu5 74.4(6) 2 . . . ?
N4 Cu3 Cu4 Cu5 -99.5(5) . . . . ?
N6 Cu3 Cu4 Cu5 -11.5(3) 2 . . . ?
Cu3 Cu3 Cu4 Cu5 126.80(10) 2 . . . ?
N1 Cu3 Cu4 Cu5 -111.7(3) . . . . ?
Cu4 Cu3 Cu4 Cu5 21.04(5) 2 . . . ?
Cu2 Cu3 Cu4 Cu5 -175.07(8) . . . . ?
Cu2 Cu3 Cu4 Cu5 126.37(8) 2 . . . ?
N7 Cu3 Cu4 Cu4 53.4(6) 2 . . 2 ?
N4 Cu3 Cu4 Cu4 -120.5(5) . . . 2 ?
N6 Cu3 Cu4 Cu4 -32.5(3) 2 . . 2 ?
Cu3 Cu3 Cu4 Cu4 105.76(13) 2 . . 2 ?
N1 Cu3 Cu4 Cu4 -132.7(3) . . . 2 ?
Cu2 Cu3 Cu4 Cu4 163.90(11) . . . 2 ?
Cu2 Cu3 Cu4 Cu4 105.34(9) 2 . . 2 ?
N5 Cu4 Cu5 N10 169.2(6) . . . . ?
N9 Cu4 Cu5 N10 -1.1(6) . . . . ?
Cu3 Cu4 Cu5 N10 -83.0(4) 2 . . . ?
Cu4 Cu4 Cu5 N10 -112.3(4) 2 . . . ?
Cu3 Cu4 Cu5 N10 -131.4(4) . . . . ?
N5 Cu4 Cu5 N10 -17.9(6) . . . 2 ?
N9 Cu4 Cu5 N10 171.8(6) . . . 2 ?
Cu3 Cu4 Cu5 N10 89.9(4) 2 . . 2 ?
Cu4 Cu4 Cu5 N10 60.5(4) 2 . . 2 ?
Cu3 Cu4 Cu5 N10 41.4(4) . . . 2 ?
N5 Cu4 Cu5 N9 170.3(6) . . . . ?
Cu3 Cu4 Cu5 N9 -81.9(5) 2 . . . ?
Cu4 Cu4 Cu5 N9 -111.3(5) 2 . . . ?
Cu3 Cu4 Cu5 N9 -130.3(5) . . . . ?
N5 Cu4 Cu5 N9 -40.9(5) . . . 2 ?
N9 Cu4 Cu5 N9 148.8(4) . . . 2 ?
Cu3 Cu4 Cu5 N9 66.8(3) 2 . . 2 ?
Cu4 Cu4 Cu5 N9 37.5(3) 2 . . 2 ?
Cu3 Cu4 Cu5 N9 18.4(3) . . . 2 ?
N5 Cu4 Cu5 Cu4 -78.4(4) . . . 2 ?
N9 Cu4 Cu5 Cu4 111.3(5) . . . 2 ?
Cu3 Cu4 Cu5 Cu4 29.32(6) 2 . . 2 ?
Cu3 Cu4 Cu5 Cu4 -19.10(4) . . . 2 ?
N2 Cu2 N1 C5 171.3(14) . . . . ?
N8 Cu2 N1 C5 1.7(16) . . . . ?
Cu3 Cu2 N1 C5 -69.3(13) . . . . ?
Cu1 Cu2 N1 C5 175.1(11) . . . . ?
Cu2 Cu2 N1 C5 -107.8(13) 2 . . . ?
Cu3 Cu2 N1 C5 -55.9(14) 2 . . . ?
N2 Cu2 N1 C1 10.7(10) . . . . ?
N8 Cu2 N1 C1 -158.9(9) . . . . ?
Cu3 Cu2 N1 C1 130.1(10) . . . . ?
Cu1 Cu2 N1 C1 14.5(11) . . . . ?
Cu2 Cu2 N1 C1 91.6(9) 2 . . . ?
Cu3 Cu2 N1 C1 143.5(9) 2 . . . ?
N2 Cu2 N1 Cu3 -119.5(5) . . . . ?
N8 Cu2 N1 Cu3 71.0(6) . . . . ?
Cu1 Cu2 N1 Cu3 -115.6(3) . . . . ?
Cu2 Cu2 N1 Cu3 -38.5(3) 2 . . . ?
Cu3 Cu2 N1 Cu3 13.3(2) 2 . . . ?
N7 Cu3 N1 C5 -140.4(9) 2 . . . ?
N4 Cu3 N1 C5 33.5(8) . . . . ?
N6 Cu3 N1 C5 -66.3(8) 2 . . . ?
Cu3 Cu3 N1 C5 114.0(8) 2 . . . ?
Cu4 Cu3 N1 C5 -30.7(10) 2 . . . ?
Cu2 Cu3 N1 C5 138.9(9) . . . . ?
Cu4 Cu3 N1 C5 43.7(9) . . . . ?
Cu2 Cu3 N1 C5 166.4(8) 2 . . . ?
N7 Cu3 N1 C1 -8.8(13) 2 . . . ?
N4 Cu3 N1 C1 165.2(14) . . . . ?
N6 Cu3 N1 C1 65.4(13) 2 . . . ?
Cu3 Cu3 N1 C1 -114.4(12) 2 . . . ?
Cu4 Cu3 N1 C1 101.0(13) 2 . . . ?
Cu2 Cu3 N1 C1 -89.5(13) . . . . ?
Cu4 Cu3 N1 C1 175.4(11) . . . . ?
Cu2 Cu3 N1 C1 -62.0(12) 2 . . . ?
N7 Cu3 N1 Cu2 80.7(5) 2 . . . ?
N4 Cu3 N1 Cu2 -105.3(5) . . . . ?
N6 Cu3 N1 Cu2 154.9(3) 2 . . . ?
Cu3 Cu3 N1 Cu2 -24.9(4) 2 . . . ?
Cu4 Cu3 N1 Cu2 -169.5(2) 2 . . . ?
Cu4 Cu3 N1 Cu2 -95.1(3) . . . . ?
Cu2 Cu3 N1 Cu2 27.5(3) 2 . . . ?
N8 Cu2 N2 C6 145.1(15) . . . . ?
N1 Cu2 N2 C6 -9.1(13) . . . . ?
Cu3 Cu2 N2 C6 -59.0(14) . . . . ?
Cu1 Cu2 N2 C6 174.1(16) . . . . ?
Cu2 Cu2 N2 C6 -133.1(14) 2 . . . ?
Cu3 Cu2 N2 C6 -99.3(14) 2 . . . ?
N8 Cu2 N2 N3 -24(2) . . . . ?
N1 Cu2 N2 N3 -178.3(12) . . . . ?
Cu3 Cu2 N2 N3 131.8(10) . . . . ?
Cu1 Cu2 N2 N3 5.0(9) . . . . ?
Cu2 Cu2 N2 N3 57.8(11) 2 . . . ?
Cu3 Cu2 N2 N3 91.5(11) 2 . . . ?
N8 Cu2 N2 Cu1 -29.0(18) . . . . ?
N1 Cu2 N2 Cu1 176.7(5) . . . . ?
Cu3 Cu2 N2 Cu1 126.85(19) . . . . ?
Cu2 Cu2 N2 Cu1 52.8(2) 2 . . . ?
Cu3 Cu2 N2 Cu1 86.5(4) 2 . . . ?
N3 Cu1 N2 C6 174(2) 2 . . . ?
N3 Cu1 N2 C6 2.5(19) . . . . ?
N2 Cu1 N2 C6 155(2) 2 . . . ?
Cu2 Cu1 N2 C6 134(2) 2 . . . ?
Cu2 Cu1 N2 C6 -171(2) . . . . ?
N3 Cu1 N2 N3 172.0(6) 2 . . . ?
N2 Cu1 N2 N3 152.4(11) 2 . . . ?
Cu2 Cu1 N2 N3 131.9(10) 2 . . . ?
Cu2 Cu1 N2 N3 -173.5(12) . . . . ?
N3 Cu1 N2 Cu2 -14.5(9) 2 . . . ?
N3 Cu1 N2 Cu2 173.5(12) . . . . ?
N2 Cu1 N2 Cu2 -34.1(2) 2 . . . ?
Cu2 Cu1 N2 Cu2 -54.6(4) 2 . . . ?
C6 N2 N3 C8 2.5(17) . . . . ?
Cu2 N2 N3 C8 173.6(10) . . . . ?
Cu1 N2 N3 C8 -178.8(17) . . . . ?
C6 N2 N3 Cu1 -178.7(10) . . . . ?
Cu2 N2 N3 Cu1 -7.5(14) . . . . ?
N3 Cu1 N3 C8 155(2) 2 . . . ?
N2 Cu1 N3 C8 139.1(17) 2 . . . ?
N2 Cu1 N3 C8 178(3) . . . . ?
Cu2 Cu1 N3 C8 130.2(19) 2 . . . ?
Cu2 Cu1 N3 C8 -178(2) . . . . ?
N3 Cu1 N3 N2 -22.7(9) 2 . . . ?
N2 Cu1 N3 N2 -39.0(15) 2 . . . ?
Cu2 Cu1 N3 N2 -47.9(10) 2 . . . ?
Cu2 Cu1 N3 N2 4.3(8) . . . . ?
N7 Cu3 N4 C15 6(4) 2 . . . ?
N6 Cu3 N4 C15 60.1(12) 2 . . . ?
Cu3 Cu3 N4 C15 -159.1(11) 2 . . . ?
N1 Cu3 N4 C15 -25.1(10) . . . . ?
Cu4 Cu3 N4 C15 121.2(11) 2 . . . ?
Cu2 Cu3 N4 C15 -78.3(11) . . . . ?
Cu4 Cu3 N4 C15 165.3(13) . . . . ?
Cu2 Cu3 N4 C15 -119.0(10) 2 . . . ?
N7 Cu3 N4 N5 -152(3) 2 . . . ?
N6 Cu3 N4 N5 -97.2(12) 2 . . . ?
Cu3 Cu3 N4 N5 43.6(12) 2 . . . ?
N1 Cu3 N4 N5 177.6(13) . . . . ?
Cu4 Cu3 N4 N5 -36.1(12) 2 . . . ?
Cu2 Cu3 N4 N5 124.4(12) . . . . ?
Cu4 Cu3 N4 N5 8.0(10) . . . . ?
Cu2 Cu3 N4 N5 83.7(13) 2 . . . ?
C15 N4 N5 C17 -1.3(16) . . . . ?
Cu3 N4 N5 C17 158.3(11) . . . . ?
C15 N4 N5 Cu4 -173.8(10) . . . . ?
Cu3 N4 N5 Cu4 -14.2(17) . . . . ?
N9 Cu4 N5 C17 -28(3) . . . . ?
Cu3 Cu4 N5 C17 168.5(14) 2 . . . ?
Cu5 Cu4 N5 C17 -59.8(15) . . . . ?
Cu4 Cu4 N5 C17 -117.5(15) 2 . . . ?
Cu3 Cu4 N5 C17 -163.0(17) . . . . ?
N9 Cu4 N5 N4 141.7(18) . . . . ?
Cu3 Cu4 N5 N4 -21.4(11) 2 . . . ?
Cu5 Cu4 N5 N4 110.3(11) . . . . ?
Cu4 Cu4 N5 N4 52.6(11) 2 . . . ?
Cu3 Cu4 N5 N4 7.1(9) . . . . ?
C29 N7 N8 C31 -1.9(16) . . . . ?
Cu3 N7 N8 C31 161.8(11) 2 . . . ?
C29 N7 N8 Cu2 -169.4(10) . . . . ?
Cu3 N7 N8 Cu2 -5.7(17) 2 . . . ?
N2 Cu2 N8 C31 -33(2) . . . . ?
N1 Cu2 N8 C31 116.7(13) . . . . ?
Cu3 Cu2 N8 C31 170.9(13) . . . . ?
Cu1 Cu2 N8 C31 -58.4(13) . . . . ?
Cu2 Cu2 N8 C31 -116.0(13) 2 . . . ?
Cu3 Cu2 N8 C31 -161.9(15) 2 . . . ?
N2 Cu2 N8 N7 131.8(16) . . . . ?
N1 Cu2 N8 N7 -78.8(11) . . . . ?
Cu3 Cu2 N8 N7 -24.6(10) . . . . ?
Cu1 Cu2 N8 N7 106.1(10) . . . . ?
Cu2 Cu2 N8 N7 48.5(10) 2 . . . ?
Cu3 Cu2 N8 N7 2.6(8) 2 . . . ?
N5 Cu4 N9 C38 154.6(19) . . . . ?
Cu3 Cu4 N9 C38 -42.5(16) 2 . . . ?
Cu5 Cu4 N9 C38 -170.7(17) . . . . ?
Cu4 Cu4 N9 C38 -117.2(15) 2 . . . ?
Cu3 Cu4 N9 C38 -81.1(16) . . . . ?
N5 Cu4 N9 N10 -33(3) . . . . ?
Cu3 Cu4 N9 N10 129.7(11) 2 . . . ?
Cu5 Cu4 N9 N10 1.6(9) . . . . ?
Cu4 Cu4 N9 N10 55.1(11) 2 . . . ?
Cu3 Cu4 N9 N10 91.2(11) . . . . ?
N5 Cu4 N9 Cu5 -35(2) . . . . ?
Cu3 Cu4 N9 Cu5 128.17(19) 2 . . . ?
Cu4 Cu4 N9 Cu5 53.5(2) 2 . . . ?
Cu3 Cu4 N9 Cu5 89.6(4) . . . . ?
N10 Cu5 N9 C38 -16.1(19) . . . . ?
N10 Cu5 N9 C38 154(2) 2 . . . ?
N9 Cu5 N9 C38 132(2) 2 . . . ?
Cu4 Cu5 N9 C38 110(2) 2 . . . ?
Cu4 Cu5 N9 C38 166(2) . . . . ?
N10 Cu5 N9 N10 170.0(7) 2 . . . ?
N9 Cu5 N9 N10 147.9(11) 2 . . . ?
Cu4 Cu5 N9 N10 126.3(10) 2 . . . ?
Cu4 Cu5 N9 N10 -177.9(13) . . . . ?
N10 Cu5 N9 Cu4 177.9(13) . . . . ?
N10 Cu5 N9 Cu4 -12.1(9) 2 . . . ?
N9 Cu5 N9 Cu4 -34.2(2) 2 . . . ?
Cu4 Cu5 N9 Cu4 -55.8(3) 2 . . . ?
C38 N9 N10 C40 -0.9(17) . . . . ?
Cu4 N9 N10 C40 -174.9(11) . . . . ?
Cu5 N9 N10 C40 -172.5(16) . . . . ?
C38 N9 N10 Cu5 171.6(10) . . . . ?
Cu4 N9 N10 Cu5 -2.3(14) . . . . ?
N10 Cu5 N10 C40 140.9(19) 2 . . . ?
N9 Cu5 N10 C40 168(3) . . . . ?
N9 Cu5 N10 C40 122.3(18) 2 . . . ?
Cu4 Cu5 N10 C40 114.4(19) 2 . . . ?
Cu4 Cu5 N10 C40 169(2) . . . . ?
N10 Cu5 N10 N9 -26.8(9) 2 . . . ?
N9 Cu5 N10 N9 -45.5(15) 2 . . . ?
Cu4 Cu5 N10 N9 -53.3(10) 2 . . . ?
Cu4 Cu5 N10 N9 1.5(9) . . . . ?
C5 N1 C1 C2 9(2) . . . . ?
Cu2 N1 C1 C2 173.9(14) . . . . ?
Cu3 N1 C1 C2 -115.1(16) . . . . ?
C5 N1 C1 C6 -175.6(13) . . . . ?
Cu2 N1 C1 C6 -10.6(15) . . . . ?
Cu3 N1 C1 C6 60.3(18) . . . . ?
N1 C1 C2 C3 -9(3) . . . . ?
C6 C1 C2 C3 176.0(16) . . . . ?
C1 C2 C3 C4 5(3) . . . . ?
C2 C3 C4 C5 -1(3) . . . . ?
C3 C4 C5 N1 1(3) . . . . ?
C3 C4 C5 C15 173.8(16) . . . . ?
C1 N1 C5 C4 -4(2) . . . . ?
Cu2 N1 C5 C4 -163.7(11) . . . . ?
Cu3 N1 C5 C4 137.9(14) . . . . ?
C1 N1 C5 C15 -178.1(13) . . . . ?
Cu2 N1 C5 C15 23(2) . . . . ?
Cu3 N1 C5 C15 -35.7(13) . . . . ?
N3 N2 C6 C7 -2.6(18) . . . . ?
Cu2 N2 C6 C7 -172.9(11) . . . . ?
Cu1 N2 C6 C7 -4(3) . . . . ?
N3 N2 C6 C1 176.5(14) . . . . ?
Cu2 N2 C6 C1 6(2) . . . . ?
Cu1 N2 C6 C1 174.8(14) . . . . ?
C2 C1 C6 N2 -178.5(16) . . . . ?
N1 C1 C6 N2 6(2) . . . . ?
C2 C1 C6 C7 0(3) . . . . ?
N1 C1 C6 C7 -175.1(16) . . . . ?
N2 C6 C7 C8 1.7(18) . . . . ?
C1 C6 C7 C8 -177.3(17) . . . . ?
N2 N3 C8 C7 -1.4(18) . . . . ?
Cu1 N3 C8 C7 -179.6(15) . . . . ?
N2 N3 C8 C9 174.7(13) . . . . ?
Cu1 N3 C8 C9 -3(3) . . . . ?
C6 C7 C8 N3 -0.1(19) . . . . ?
C6 C7 C8 C9 -176.1(15) . . . . ?
N3 C8 C9 C14 -17(3) . . . . ?
C7 C8 C9 C14 158.3(18) . . . . ?
N3 C8 C9 C10 161.6(17) . . . . ?
C7 C8 C9 C10 -23(3) . . . . ?
C14 C9 C10 C11 5(3) . . . . ?
C8 C9 C10 C11 -174(2) . . . . ?
C9 C10 C11 C12 -8(4) . . . . ?
C10 C11 C12 C13 10(4) . . . . ?
C11 C12 C13 C14 -9(4) . . . . ?
C10 C9 C14 C13 -5(3) . . . . ?
C8 C9 C14 C13 174.3(19) . . . . ?
C12 C13 C14 C9 7(4) . . . . ?
N5 N4 C15 C16 2.9(17) . . . . ?
Cu3 N4 C15 C16 -158.4(11) . . . . ?
N5 N4 C15 C5 174.9(13) . . . . ?
Cu3 N4 C15 C5 13.6(19) . . . . ?
C4 C5 C15 N4 -147.4(16) . . . . ?
N1 C5 C15 N4 26(2) . . . . ?
C4 C5 C15 C16 23(3) . . . . ?
N1 C5 C15 C16 -163.2(14) . . . . ?
N4 C15 C16 C17 -3.3(17) . . . . ?
C5 C15 C16 C17 -174.8(14) . . . . ?
C15 C16 C17 N5 2.5(18) . . . . ?
C15 C16 C17 C18 178.2(14) . . . . ?
N4 N5 C17 C16 -0.9(18) . . . . ?
Cu4 N5 C17 C16 170.3(12) . . . . ?
N4 N5 C17 C18 -177.0(12) . . . . ?
Cu4 N5 C17 C18 -6(2) . . . . ?
C16 C17 C18 C23 154.4(18) . . . . ?
N5 C17 C18 C23 -30(2) . . . . ?
C16 C17 C18 C19 -24(2) . . . . ?
N5 C17 C18 C19 151.3(15) . . . . ?
C23 C18 C19 C20 2(3) . . . . ?
C17 C18 C19 C20 -179.2(14) . . . . ?
C18 C19 C20 C21 -2(3) . . . . ?
C19 C20 C21 C22 1(3) . . . . ?
C20 C21 C22 C23 0(3) . . . . ?
C19 C18 C23 C22 -1(3) . . . . ?
C17 C18 C23 C22 -179.6(17) . . . . ?
C21 C22 C23 C18 0(3) . . . . ?
C28 N6 C24 C25 2(2) . . . . ?
Cu3 N6 C24 C25 146.7(15) 2 . . . ?
C28 N6 C24 C29 -175.0(14) . . . . ?
Cu3 N6 C24 C29 -30.5(15) 2 . . . ?
N6 C24 C25 C26 -1(3) . . . . ?
C29 C24 C25 C26 176.2(16) . . . . ?
C24 C25 C26 C27 -1(3) . . . . ?
C25 C26 C27 C28 2(2) . . . . ?
C24 N6 C28 C27 -1(2) . . . . ?
Cu3 N6 C28 C27 -133.6(13) 2 . . . ?
C24 N6 C28 C38 -176.0(14) . . . . ?
Cu3 N6 C28 C38 51.7(18) 2 . . . ?
C26 C27 C28 N6 -1(2) . . . . ?
C26 C27 C28 C38 173.5(15) . . . . ?
N8 N7 C29 C30 1.7(17) . . . . ?
Cu3 N7 C29 C30 -164.3(11) 2 . . . ?
N8 N7 C29 C24 -177.8(14) . . . . ?
Cu3 N7 C29 C24 16(2) 2 . . . ?
N6 C24 C29 N7 19(2) . . . . ?
C25 C24 C29 N7 -158.4(16) . . . . ?
N6 C24 C29 C30 -160.6(17) . . . . ?
C25 C24 C29 C30 22(3) . . . . ?
N7 C29 C30 C31 -0.9(19) . . . . ?
C24 C29 C30 C31 178.6(16) . . . . ?
N7 N8 C31 C30 1.4(17) . . . . ?
Cu2 N8 C31 C30 167.1(11) . . . . ?
N7 N8 C31 C32 -176.1(13) . . . . ?
Cu2 N8 C31 C32 -10(2) . . . . ?
C29 C30 C31 N8 -0.3(19) . . . . ?
C29 C30 C31 C32 176.8(16) . . . . ?
N8 C31 C32 C33 -28(2) . . . . ?
C30 C31 C32 C33 155.0(17) . . . . ?
N8 C31 C32 C37 153.7(15) . . . . ?
C30 C31 C32 C37 -23(3) . . . . ?
C37 C32 C33 C34 -2(2) . . . . ?
C31 C32 C33 C34 179.4(16) . . . . ?
C32 C33 C34 C35 2(3) . . . . ?
C33 C34 C35 C36 -2(3) . . . . ?
C34 C35 C36 C37 2(3) . . . . ?
C35 C36 C37 C32 -2(3) . . . . ?
C33 C32 C37 C36 3(3) . . . . ?
C31 C32 C37 C36 -178.9(19) . . . . ?
N10 N9 C38 C39 0.9(19) . . . . ?
Cu4 N9 C38 C39 173.7(12) . . . . ?
Cu5 N9 C38 C39 12(3) . . . . ?
N10 N9 C38 C28 176.0(12) . . . . ?
Cu4 N9 C38 C28 -11(2) . . . . ?
Cu5 N9 C38 C28 -172.8(15) . . . . ?
N6 C28 C38 N9 18(2) . . . . ?
C27 C28 C38 N9 -156.8(15) . . . . ?
N6 C28 C38 C39 -168.3(16) . . . . ?
C27 C28 C38 C39 17(3) . . . . ?
N9 C38 C39 C40 -0.5(19) . . . . ?
C28 C38 C39 C40 -174.7(16) . . . . ?
N9 N10 C40 C39 0.6(18) . . . . ?
Cu5 N10 C40 C39 -167.5(14) . . . . ?
N9 N10 C40 C41 176.8(14) . . . . ?
Cu5 N10 C40 C41 9(3) . . . . ?
C38 C39 C40 N10 -0.1(19) . . . . ?
C38 C39 C40 C41 -176.0(15) . . . . ?
N10 C40 C41 C46 -171.3(16) . . . . ?
C39 C40 C41 C46 4(3) . . . . ?
N10 C40 C41 C42 14(2) . . . . ?
C39 C40 C41 C42 -170.8(17) . . . . ?
C46 C41 C42 C43 2(3) . . . . ?
C40 C41 C42 C43 176.9(18) . . . . ?
C41 C42 C43 C44 3(3) . . . . ?
C42 C43 C44 C45 -7(3) . . . . ?
C43 C44 C45 C46 6(3) . . . . ?
C42 C41 C46 C45 -3(3) . . . . ?
C40 C41 C46 C45 -178.0(16) . . . . ?
C44 C45 C46 C41 -1(3) . . . . ?
